data_4113786
loop_
_publ_author_name
'Bernhard Breit'
'Wolfgang Seiche'

_publ_section_title
;
 Hydrogen Bonding as a Construction Element for Bidentate Donor Ligands in
 Homogeneous Catalysis: Regioselective Hydroformylation of Terminal
 Alkenes
;
_journal_name_full 'Journal of the American Chemical Society'
_journal_page_first 6608
_journal_page_last 6609
_journal_paper_doi 10.1021/ja0348997
_journal_volume 125
_journal_year 2003
_chemical_formula_moiety 'C34 H28 Cl2 N2 O2 P2 Pt, C H2 Cl2'
_chemical_formula_sum 'C35 H30 Cl4 N2 O2 P2 Pt'
_chemical_formula_weight 909.44
_chemical_name_systematic
; 
 ? 
;
_space_group_IT_number 14
_symmetry_cell_setting monoclinic
_symmetry_space_group_name_Hall '-P 2yab'
_symmetry_space_group_name_H-M 'P 1 21/a 1'
_atom_sites_solution_hydrogens geom
_atom_sites_solution_primary direct
_atom_sites_solution_secondary difmap
_audit_creation_method SHELXL-97
_cell_angle_alpha 90.00
_cell_angle_beta 101.7809(11)
_cell_angle_gamma 90.00
_cell_formula_units_Z 4
_cell_length_a 16.8292(3)
_cell_length_b 11.1616(2)
_cell_length_c 18.6043(3)
_cell_measurement_reflns_used 22829
_cell_measurement_temperature 100(2)
_cell_measurement_theta_max 33.728
_cell_measurement_theta_min 0.998
_cell_volume 3421.03(10)
_computing_cell_refinement 'HKL Scalepack (Otwinowski & Minor 1997)'
_computing_data_collection 'Collect (Nonius BV, 1997-2000)'
_computing_data_reduction 'HKL Denzo and Scalepack (Otwinowski & Minor 1997)'
_computing_structure_refinement 'SHELXL-97 (Sheldrick, 1997)'
_computing_structure_solution 'SIR-97 (Giacovazzo, 1997)'
_diffrn_ambient_temperature 100(2)
_diffrn_detector_area_resol_mean 9
_diffrn_measured_fraction_theta_full 0.991
_diffrn_measured_fraction_theta_max 0.991
_diffrn_measurement_device '95mm CCD camera on \k-goniostat'
_diffrn_measurement_device_type KappaCCD
_diffrn_measurement_method CCD
_diffrn_radiation_monochromator 'horizonally mounted graphite crystal'
_diffrn_radiation_source 'fine-focus sealed tube'
_diffrn_radiation_type MoK\a
_diffrn_radiation_wavelength 0.71073
_diffrn_reflns_av_R_equivalents 0.0313
_diffrn_reflns_av_sigmaI/netI 0.0339
_diffrn_reflns_limit_h_max 21
_diffrn_reflns_limit_h_min -21
_diffrn_reflns_limit_k_max 14
_diffrn_reflns_limit_k_min -14
_diffrn_reflns_limit_l_max 24
_diffrn_reflns_limit_l_min -14
_diffrn_reflns_number 19764
_diffrn_reflns_theta_full 27.50
_diffrn_reflns_theta_max 27.50
_diffrn_reflns_theta_min 2.89
_exptl_absorpt_coefficient_mu 4.543
_exptl_absorpt_correction_T_max 0.294
_exptl_absorpt_correction_T_min 0.249
_exptl_absorpt_correction_type multi-scan
_exptl_absorpt_process_details
;
multi-scan from symmetry-related measurements 
 Sortav (Blessing 1995)
;
_exptl_crystal_colour yellow
_exptl_crystal_density_diffrn 1.766
_exptl_crystal_description irregular
_exptl_crystal_F_000 1784
_exptl_crystal_size_max 0.43
_exptl_crystal_size_mid 0.3
_exptl_crystal_size_min 0.25
_refine_diff_density_max 0.926
_refine_diff_density_min -1.475
_refine_diff_density_rms 0.200
_refine_ls_extinction_method none
_refine_ls_goodness_of_fit_ref 1.059
_refine_ls_hydrogen_treatment mixed
_refine_ls_matrix_type full
_refine_ls_number_parameters 423
_refine_ls_number_reflns 7783
_refine_ls_number_restraints 0
_refine_ls_restrained_S_all 1.059
_refine_ls_R_factor_all 0.0250
_refine_ls_R_factor_gt 0.0205
_refine_ls_shift/su_max 0.003
_refine_ls_shift/su_mean 0.000
_refine_ls_structure_factor_coef Fsqd
_refine_ls_weighting_details 'calc w=1/[\s^2^(Fo^2^)+(0.0145P)^2^+3.0650P] where P=(Fo^2^+2Fc^2^)/3'
_refine_ls_weighting_scheme calc
_refine_ls_wR_factor_gt 0.0478
_refine_ls_wR_factor_ref 0.0496
_reflns_number_gt 7094
_reflns_number_total 7783
_reflns_threshold_expression >2sigma(I)
_cod_data_source_file ja0348997si20030227_051417.cif
_cod_data_source_block mk268dl55
_cod_original_sg_symbol_H-M 'P 21/a '
_cod_database_code 4113786

loop_
_symmetry_equiv_pos_as_xyz
'x, y, z'
'-x+1/2, y+1/2, -z'
'-x, -y, -z'
'x-1/2, -y-1/2, z'

loop_
_atom_site_label
_atom_site_type_symbol
_atom_site_fract_x
_atom_site_fract_y
_atom_site_fract_z
_atom_site_U_iso_or_equiv
_atom_site_adp_type
_atom_site_occupancy
_atom_site_symmetry_multiplicity
_atom_site_calc_flag
_atom_site_refinement_flags
C11 C 0.46276(14) 0.0111(2) 0.83588(13) 0.0178(5) Uani 1 1 d .
C12 C 0.40996(16) 0.0888(3) 0.85883(15) 0.0264(6) Uani 1 1 d .
H12 H 0.3947 0.1620 0.8338 0.032 Uiso 1 1 calc R
C13 C 0.37940(17) 0.0560(3) 0.92081(16) 0.0331(7) Uani 1 1 d .
H13 H 0.3422 0.1066 0.9384 0.040 Uiso 1 1 calc R
C14 C 0.40374(17) -0.0494(3) 0.95549(15) 0.0315(7) Uani 1 1 d .
H14 H 0.3829 -0.0737 0.9970 0.038 Uiso 1 1 calc R
C15 C 0.45953(17) -0.1211(3) 0.92947(15) 0.0260(6) Uani 1 1 d .
C21 C 0.45939(14) 0.1660(2) 0.70749(13) 0.0160(5) Uani 1 1 d .
C22 C 0.48062(15) 0.2766(2) 0.74072(15) 0.0223(5) Uani 1 1 d .
H22 H 0.5189 0.2802 0.7859 0.027 Uiso 1 1 calc R
C23 C 0.44647(17) 0.3813(2) 0.70853(17) 0.0264(6) Uani 1 1 d .
H23 H 0.4612 0.4563 0.7315 0.032 Uiso 1 1 calc R
C24 C 0.39039(17) 0.3760(2) 0.64234(15) 0.0244(6) Uani 1 1 d .
H24 H 0.3665 0.4476 0.6203 0.029 Uiso 1 1 calc R
C25 C 0.36934(16) 0.2670(2) 0.60857(14) 0.0249(6) Uani 1 1 d .
H25 H 0.3314 0.2640 0.5632 0.030 Uiso 1 1 calc R
C26 C 0.40339(16) 0.1620(2) 0.64069(14) 0.0209(5) Uani 1 1 d .
H26 H 0.3887 0.0872 0.6173 0.025 Uiso 1 1 calc R
C31 C 0.60935(13) 0.0725(2) 0.78664(13) 0.0154(5) Uani 1 1 d .
C32 C 0.64804(14) 0.0508(2) 0.85882(13) 0.0190(5) Uani 1 1 d .
H32 H 0.6192 0.0128 0.8914 0.023 Uiso 1 1 calc R
C33 C 0.72872(15) 0.0843(2) 0.88392(15) 0.0235(5) Uani 1 1 d .
H33 H 0.7544 0.0706 0.9336 0.028 Uiso 1 1 calc R
C34 C 0.77152(16) 0.1378(2) 0.83616(17) 0.0261(6) Uani 1 1 d .
H34 H 0.8269 0.1590 0.8529 0.031 Uiso 1 1 calc R
C35 C 0.73347(16) 0.1603(2) 0.76399(16) 0.0244(6) Uani 1 1 d .
H35 H 0.7629 0.1970 0.7314 0.029 Uiso 1 1 calc R
C36 C 0.65220(15) 0.1294(2) 0.73917(14) 0.0185(5) Uani 1 1 d .
H36 H 0.6259 0.1469 0.6901 0.022 Uiso 1 1 calc R
C41 C 0.66457(14) -0.1924(2) 0.76489(12) 0.0147(4) Uani 1 1 d .
C42 C 0.74597(15) -0.1791(2) 0.77534(14) 0.0196(5) Uani 1 1 d .
H42 H 0.7708 -0.1570 0.7358 0.024 Uiso 1 1 calc R
C43 C 0.79358(16) -0.1990(3) 0.84662(15) 0.0254(6) Uani 1 1 d .
H43 H 0.8508 -0.1897 0.8548 0.030 Uiso 1 1 calc R
C44 C 0.75818(16) -0.2311(2) 0.90334(15) 0.0257(6) Uani 1 1 d .
H44 H 0.7914 -0.2452 0.9503 0.031 Uiso 1 1 calc R
C45 C 0.67266(17) -0.2440(2) 0.89387(14) 0.0225(5) Uani 1 1 d .
C51 C 0.60611(14) -0.3465(2) 0.64653(14) 0.0158(5) Uani 1 1 d .
C52 C 0.58799(15) -0.3750(2) 0.57184(14) 0.0208(5) Uani 1 1 d .
H52 H 0.5699 -0.3139 0.5367 0.025 Uiso 1 1 calc R
C53 C 0.59606(15) -0.4912(3) 0.54854(15) 0.0249(6) Uani 1 1 d .
H53 H 0.5835 -0.5096 0.4976 0.030 Uiso 1 1 calc R
C54 C 0.62248(17) -0.5805(3) 0.59932(17) 0.0286(6) Uani 1 1 d .
H54 H 0.6282 -0.6602 0.5832 0.034 Uiso 1 1 calc R
C55 C 0.64064(17) -0.5537(2) 0.67384(17) 0.0285(6) Uani 1 1 d .
H55 H 0.6587 -0.6152 0.7086 0.034 Uiso 1 1 calc R
C56 C 0.63234(15) -0.4371(2) 0.69751(14) 0.0212(5) Uani 1 1 d .
H56 H 0.6445 -0.4190 0.7485 0.025 Uiso 1 1 calc R
C61 C 0.63316(14) -0.1021(2) 0.61077(12) 0.0150(5) Uani 1 1 d .
C62 C 0.70584(14) -0.1329(2) 0.58928(13) 0.0170(5) Uani 1 1 d .
H62 H 0.7364 -0.2004 0.6103 0.020 Uiso 1 1 calc R
C63 C 0.73239(15) -0.0632(2) 0.53674(13) 0.0211(5) Uani 1 1 d .
H63 H 0.7817 -0.0832 0.5223 0.025 Uiso 1 1 calc R
C64 C 0.68810(15) 0.0347(3) 0.50528(13) 0.0229(5) Uani 1 1 d .
H64 H 0.7073 0.0818 0.4698 0.027 Uiso 1 1 calc R
C65 C 0.61555(16) 0.0641(2) 0.52559(14) 0.0219(5) Uani 1 1 d .
H65 H 0.5850 0.1312 0.5040 0.026 Uiso 1 1 calc R
C66 C 0.58778(15) -0.0051(2) 0.57756(13) 0.0179(5) Uani 1 1 d .
H66 H 0.5375 0.0139 0.5905 0.022 Uiso 1 1 calc R
Cl1 Cl 0.33557(3) -0.09350(6) 0.69870(3) 0.01826(12) Uani 1 1 d .
Cl2 Cl 0.41469(3) -0.30781(6) 0.62060(4) 0.02267(13) Uani 1 1 d .
N1 N 0.48795(12) -0.0936(2) 0.86990(11) 0.0203(4) Uani 1 1 d .
N2 N 0.62990(13) -0.22430(19) 0.82334(11) 0.0176(4) Uani 1 1 d .
O1 O 0.48570(14) -0.2226(2) 0.96501(11) 0.0334(5) Uani 1 1 d .
O2 O 0.63543(12) -0.27096(18) 0.94386(10) 0.0289(4) Uani 1 1 d .
P1 P 0.50306(3) 0.02995(6) 0.75232(3) 0.01391(12) Uani 1 1 d .
P2 P 0.59326(3) -0.19347(5) 0.67592(3) 0.01247(11) Uani 1 1 d .
Pt1 Pt 0.468465(5) -0.139596(8) 0.687421(5) 0.01184(3) Uani 1 1 d .
H2N H 0.5796(19) -0.220(3) 0.8208(16) 0.028(8) Uiso 1 1 d .
H1O H 0.529(3) -0.247(4) 0.952(2) 0.077(15) Uiso 1 1 d .
C500 C 0.58655(17) -0.5480(3) 0.94940(16) 0.0317(6) Uani 1 1 d .
H50A H 0.5810 -0.6106 0.9857 0.038 Uiso 1 1 calc R
H50B H 0.6079 -0.4747 0.9766 0.038 Uiso 1 1 calc R
Cl51 Cl 0.49066(5) -0.51739(9) 0.89431(5) 0.0471(2) Uani 1 1 d .
Cl52 Cl 0.65576(5) -0.59687(10) 0.89581(5) 0.0495(2) Uani 1 1 d .

loop_
_atom_site_aniso_label
_atom_site_aniso_U_11
_atom_site_aniso_U_22
_atom_site_aniso_U_33
_atom_site_aniso_U_23
_atom_site_aniso_U_13
_atom_site_aniso_U_12
C11 0.0158(11) 0.0224(13) 0.0152(11) -0.0063(10) 0.0031(9) -0.0040(10)
C12 0.0231(13) 0.0325(16) 0.0241(14) -0.0102(12) 0.0064(10) 0.0005(12)
C13 0.0228(13) 0.049(2) 0.0308(16) -0.0212(14) 0.0138(11) -0.0054(13)
C14 0.0314(14) 0.0464(19) 0.0195(13) -0.0127(13) 0.0118(11) -0.0212(14)
C15 0.0300(14) 0.0311(15) 0.0168(13) -0.0053(11) 0.0051(10) -0.0131(12)
C21 0.0138(11) 0.0146(11) 0.0185(12) -0.0016(9) 0.0012(9) 0.0014(9)
C22 0.0211(12) 0.0184(13) 0.0247(13) -0.0044(10) -0.0021(10) 0.0020(10)
C23 0.0260(13) 0.0159(13) 0.0350(16) -0.0071(11) 0.0010(12) 0.0021(11)
C24 0.0281(14) 0.0197(13) 0.0247(14) 0.0066(11) 0.0041(11) 0.0045(11)
C25 0.0296(14) 0.0222(13) 0.0198(13) 0.0016(10) -0.0018(10) 0.0013(11)
C26 0.0235(13) 0.0187(12) 0.0196(13) -0.0020(10) 0.0021(10) -0.0009(10)
C31 0.0130(10) 0.0125(11) 0.0204(12) -0.0031(9) 0.0027(9) 0.0006(9)
C32 0.0187(11) 0.0203(13) 0.0173(12) -0.0017(10) 0.0017(9) -0.0016(10)
C33 0.0222(12) 0.0223(13) 0.0226(13) 0.0007(11) -0.0032(10) 0.0005(11)
C34 0.0146(12) 0.0198(14) 0.0413(17) 0.0016(12) -0.0004(11) -0.0029(10)
C35 0.0201(13) 0.0183(13) 0.0363(16) 0.0054(11) 0.0092(11) -0.0015(10)
C36 0.0191(12) 0.0160(12) 0.0205(13) -0.0001(10) 0.0046(10) 0.0009(10)
C41 0.0192(11) 0.0110(11) 0.0129(11) -0.0001(9) 0.0013(9) 0.0019(9)
C42 0.0187(12) 0.0187(12) 0.0209(13) -0.0007(10) 0.0030(9) 0.0035(10)
C43 0.0199(12) 0.0254(14) 0.0274(14) -0.0013(11) -0.0033(10) 0.0045(11)
C44 0.0281(13) 0.0248(14) 0.0193(13) 0.0011(11) -0.0071(10) 0.0067(11)
C45 0.0342(14) 0.0158(12) 0.0157(12) -0.0009(10) 0.0006(10) 0.0020(11)
C51 0.0124(11) 0.0157(12) 0.0207(12) -0.0043(9) 0.0064(9) -0.0005(9)
C52 0.0173(12) 0.0244(14) 0.0211(13) -0.0046(10) 0.0052(10) 0.0006(10)
C53 0.0209(12) 0.0279(15) 0.0275(14) -0.0126(11) 0.0084(10) -0.0040(11)
C54 0.0279(14) 0.0175(13) 0.0444(17) -0.0104(12) 0.0170(12) -0.0029(12)
C55 0.0315(15) 0.0159(13) 0.0393(17) 0.0018(12) 0.0099(12) 0.0013(11)
C56 0.0234(12) 0.0180(13) 0.0230(13) -0.0006(10) 0.0064(10) -0.0021(10)
C61 0.0156(11) 0.0157(12) 0.0133(11) -0.0011(9) 0.0022(8) -0.0024(9)
C62 0.0137(11) 0.0217(13) 0.0155(12) -0.0004(9) 0.0029(9) -0.0004(9)
C63 0.0156(11) 0.0313(15) 0.0166(12) -0.0035(10) 0.0035(9) -0.0047(10)
C64 0.0236(12) 0.0310(15) 0.0131(12) 0.0000(10) 0.0017(9) -0.0127(11)
C65 0.0268(13) 0.0204(13) 0.0160(12) 0.0041(10) -0.0012(10) -0.0013(11)
C66 0.0185(11) 0.0193(12) 0.0156(12) -0.0009(9) 0.0025(9) -0.0012(10)
Cl1 0.0129(2) 0.0202(3) 0.0225(3) -0.0021(2) 0.0055(2) -0.0010(2)
Cl2 0.0168(3) 0.0178(3) 0.0329(3) -0.0097(3) 0.0037(2) -0.0029(2)
N1 0.0217(10) 0.0243(12) 0.0155(10) -0.0036(9) 0.0050(8) -0.0076(9)
N2 0.0208(11) 0.0180(11) 0.0136(10) 0.0000(8) 0.0023(8) -0.0008(9)
O1 0.0445(13) 0.0323(12) 0.0260(11) 0.0016(9) 0.0130(10) -0.0121(10)
O2 0.0432(11) 0.0256(10) 0.0180(9) 0.0053(8) 0.0068(8) 0.0005(9)
P1 0.0132(3) 0.0141(3) 0.0142(3) -0.0024(2) 0.0022(2) 0.0004(2)
P2 0.0128(3) 0.0119(3) 0.0127(3) -0.0005(2) 0.0025(2) 0.0003(2)
Pt1 0.01127(5) 0.01164(5) 0.01277(5) -0.00090(3) 0.00283(3) -0.00040(3)
C500 0.0306(15) 0.0330(16) 0.0305(16) 0.0029(13) 0.0041(12) 0.0005(13)
Cl51 0.0329(4) 0.0591(6) 0.0441(5) -0.0196(4) -0.0039(3) 0.0101(4)
Cl52 0.0335(4) 0.0726(6) 0.0428(5) -0.0065(4) 0.0089(3) 0.0112(4)

loop_
_atom_type_symbol
_atom_type_description
_atom_type_scat_dispersion_real
_atom_type_scat_dispersion_imag
_atom_type_scat_source
C C 0.0033 0.0016 'International Tables Vol C Tables 4.2.6.8 and 6.1.1.4'
H H 0.0000 0.0000 'International Tables Vol C Tables 4.2.6.8 and 6.1.1.4'
Cl Cl 0.1484 0.1585 'International Tables Vol C Tables 4.2.6.8 and 6.1.1.4'
N N 0.0061 0.0033 'International Tables Vol C Tables 4.2.6.8 and 6.1.1.4'
O O 0.0106 0.0060 'International Tables Vol C Tables 4.2.6.8 and 6.1.1.4'
P P 0.1023 0.0942 'International Tables Vol C Tables 4.2.6.8 and 6.1.1.4'
Pt Pt -1.7033 8.3905 'International Tables Vol C Tables 4.2.6.8 and 6.1.1.4'

loop_
_geom_angle_atom_site_label_1
_geom_angle_atom_site_label_2
_geom_angle_atom_site_label_3
_geom_angle
N1 C11 C12 124.1(2)
N1 C11 P1 111.17(17)
C12 C11 P1 124.6(2)
C11 C12 C13 117.4(3)
C11 C12 H12 121.3
C13 C12 H12 121.3
C14 C13 C12 119.2(3)
C14 C13 H13 120.4
C12 C13 H13 120.4
C13 C14 C15 119.3(3)
C13 C14 H14 120.3
C15 C14 H14 120.3
N1 C15 O1 117.9(3)
N1 C15 C14 122.7(3)
O1 C15 C14 119.4(3)
C22 C21 C26 119.2(2)
C22 C21 P1 119.62(19)
C26 C21 P1 121.21(19)
C23 C22 C21 120.6(2)
C23 C22 H22 119.7
C21 C22 H22 119.7
C22 C23 C24 119.6(3)
C22 C23 H23 120.2
C24 C23 H23 120.2
C25 C24 C23 120.3(2)
C25 C24 H24 119.9
C23 C24 H24 119.9
C24 C25 C26 120.2(2)
C24 C25 H25 119.9
C26 C25 H25 119.9
C25 C26 C21 120.0(2)
C25 C26 H26 120.0
C21 C26 H26 120.0
C32 C31 C36 119.2(2)
C32 C31 P1 121.51(18)
C36 C31 P1 119.24(18)
C31 C32 C33 120.6(2)
C31 C32 H32 119.7
C33 C32 H32 119.7
C34 C33 C32 119.9(2)
C34 C33 H33 120.1
C32 C33 H33 120.1
C35 C34 C33 120.0(2)
C35 C34 H34 120.0
C33 C34 H34 120.0
C34 C35 C36 120.2(2)
C34 C35 H35 119.9
C36 C35 H35 119.9
C35 C36 C31 120.0(2)
C35 C36 H36 120.0
C31 C36 H36 120.0
C42 C41 N2 119.6(2)
C42 C41 P2 125.95(19)
N2 C41 P2 113.87(17)
C41 C42 C43 118.6(2)
C41 C42 H42 120.7
C43 C42 H42 120.7
C44 C43 C42 120.8(2)
C44 C43 H43 119.6
C42 C43 H43 119.6
C43 C44 C45 121.5(2)
C43 C44 H44 119.2
C45 C44 H44 119.2
O2 C45 N2 119.9(2)
O2 C45 C44 125.2(2)
N2 C45 C44 114.9(2)
C56 C51 C52 119.1(2)
C56 C51 P2 121.10(19)
C52 C51 P2 119.82(19)
C53 C52 C51 120.6(3)
C53 C52 H52 119.7
C51 C52 H52 119.7
C52 C53 C54 120.0(3)
C52 C53 H53 120.0
C54 C53 H53 120.0
C53 C54 C55 120.1(3)
C53 C54 H54 120.0
C55 C54 H54 120.0
C54 C55 C56 120.1(3)
C54 C55 H55 120.0
C56 C55 H55 120.0
C55 C56 C51 120.1(2)
C55 C56 H56 119.9
C51 C56 H56 119.9
C66 C61 C62 119.6(2)
C66 C61 P2 119.24(18)
C62 C61 P2 120.98(19)
C63 C62 C61 119.1(2)
C63 C62 H62 120.5
C61 C62 H62 120.5
C64 C63 C62 121.1(2)
C64 C63 H63 119.5
C62 C63 H63 119.5
C63 C64 C65 119.9(2)
C63 C64 H64 120.0
C65 C64 H64 120.0
C64 C65 C66 119.8(2)
C64 C65 H65 120.1
C66 C65 H65 120.1
C65 C66 C61 120.5(2)
C65 C66 H66 119.7
C61 C66 H66 119.7
C15 N1 C11 117.2(2)
C45 N2 C41 124.6(2)
C45 N2 H2N 113(2)
C41 N2 H2N 122(2)
C15 O1 H1O 110(3)
C21 P1 C11 107.53(12)
C21 P1 C31 102.59(11)
C11 P1 C31 103.78(11)
C21 P1 Pt1 114.82(8)
C11 P1 Pt1 104.95(8)
C31 P1 Pt1 122.01(8)
C61 P2 C51 104.11(11)
C61 P2 C41 109.62(11)
C51 P2 C41 100.42(11)
C61 P2 Pt1 113.30(8)
C51 P2 Pt1 116.92(8)
C41 P2 Pt1 111.47(8)
P2 Pt1 P1 97.58(2)
P2 Pt1 Cl2 90.13(2)
P1 Pt1 Cl2 172.27(2)
P2 Pt1 Cl1 177.04(2)
P1 Pt1 Cl1 85.11(2)
Cl2 Pt1 Cl1 87.19(2)
Cl51 C500 Cl52 111.29(16)
Cl51 C500 H50A 109.4
Cl52 C500 H50A 109.4
Cl51 C500 H50B 109.4
Cl52 C500 H50B 109.4
H50A C500 H50B 108.0

loop_
_geom_bond_atom_site_label_1
_geom_bond_atom_site_label_2
_geom_bond_distance
C11 N1 1.354(3)
C11 C12 1.371(4)
C11 P1 1.831(2)
C12 C13 1.404(4)
C12 H12 0.9500
C13 C14 1.364(5)
C13 H13 0.9500
C14 C15 1.394(4)
C14 H14 0.9500
C15 N1 1.330(3)
C15 O1 1.341(4)
C21 C22 1.395(3)
C21 C26 1.399(3)
C21 P1 1.814(3)
C22 C23 1.383(4)
C22 H22 0.9500
C23 C24 1.391(4)
C23 H23 0.9500
C24 C25 1.382(4)
C24 H24 0.9500
C25 C26 1.385(4)
C25 H25 0.9500
C26 H26 0.9500
C31 C32 1.389(3)
C31 C36 1.401(3)
C31 P1 1.835(2)
C32 C33 1.394(3)
C32 H32 0.9500
C33 C34 1.388(4)
C33 H33 0.9500
C34 C35 1.387(4)
C34 H34 0.9500
C35 C36 1.395(4)
C35 H35 0.9500
C36 H36 0.9500
C41 C42 1.352(3)
C41 N2 1.381(3)
C41 P2 1.836(2)
C42 C43 1.420(3)
C42 H42 0.9500
C43 C44 1.362(4)
C43 H43 0.9500
C44 C45 1.421(4)
C44 H44 0.9500
C45 O2 1.259(3)
C45 N2 1.379(3)
C51 C56 1.395(3)
C51 C52 1.397(3)
C51 P2 1.820(2)
C52 C53 1.383(4)
C52 H52 0.9500
C53 C54 1.383(4)
C53 H53 0.9500
C54 C55 1.390(4)
C54 H54 0.9500
C55 C56 1.391(4)
C55 H55 0.9500
C56 H56 0.9500
C61 C66 1.395(3)
C61 C62 1.405(3)
C61 P2 1.815(2)
C62 C63 1.392(3)
C62 H62 0.9500
C63 C64 1.384(4)
C63 H63 0.9500
C64 C65 1.389(4)
C64 H64 0.9500
C65 C66 1.391(3)
C65 H65 0.9500
C66 H66 0.9500
Cl1 Pt1 2.3457(5)
Cl2 Pt1 2.3303(6)
N2 H2N 0.84(3)
O1 H1O 0.86(4)
P1 Pt1 2.2563(6)
P2 Pt1 2.2364(6)
C500 Cl51 1.760(3)
C500 Cl52 1.767(3)
C500 H50A 0.9900
C500 H50B 0.9900

loop_
_geom_hbond_atom_site_label_D
_geom_hbond_atom_site_label_H
_geom_hbond_atom_site_label_A
_geom_hbond_distance_DH
_geom_hbond_distance_HA
_geom_hbond_distance_DA
_geom_hbond_angle_DHA
N2 H2N N1 0.84(3) 2.40(3) 3.071(3) 137(3)
O1 H1O O2 0.86(4) 1.85(4) 2.683(3) 164(4)

loop_
_geom_torsion_atom_site_label_1
_geom_torsion_atom_site_label_2
_geom_torsion_atom_site_label_3
_geom_torsion_atom_site_label_4
_geom_torsion
N1 C11 C12 C13 -1.1(4)
P1 C11 C12 C13 174.7(2)
C11 C12 C13 C14 0.7(4)
C12 C13 C14 C15 1.2(4)
C13 C14 C15 N1 -2.8(4)
C13 C14 C15 O1 177.7(3)
C26 C21 C22 C23 0.5(4)
P1 C21 C22 C23 -178.3(2)
C21 C22 C23 C24 0.0(4)
C22 C23 C24 C25 -0.5(4)
C23 C24 C25 C26 0.6(4)
C24 C25 C26 C21 -0.1(4)
C22 C21 C26 C25 -0.4(4)
P1 C21 C26 C25 178.3(2)
C36 C31 C32 C33 -0.5(4)
P1 C31 C32 C33 -179.7(2)
C31 C32 C33 C34 -1.2(4)
C32 C33 C34 C35 1.5(4)
C33 C34 C35 C36 0.0(4)
C34 C35 C36 C31 -1.7(4)
C32 C31 C36 C35 1.9(4)
P1 C31 C36 C35 -178.83(19)
N2 C41 C42 C43 0.2(4)
P2 C41 C42 C43 -170.3(2)
C41 C42 C43 C44 0.2(4)
C42 C43 C44 C45 -1.1(4)
C43 C44 C45 O2 -178.4(3)
C43 C44 C45 N2 1.4(4)
C56 C51 C52 C53 -0.2(4)
P2 C51 C52 C53 -178.90(19)
C51 C52 C53 C54 -0.1(4)
C52 C53 C54 C55 0.3(4)
C53 C54 C55 C56 0.0(4)
C54 C55 C56 C51 -0.3(4)
C52 C51 C56 C55 0.4(4)
P2 C51 C56 C55 179.09(19)
C66 C61 C62 C63 2.1(4)
P2 C61 C62 C63 177.21(18)
C61 C62 C63 C64 -0.5(4)
C62 C63 C64 C65 -0.6(4)
C63 C64 C65 C66 0.1(4)
C64 C65 C66 C61 1.5(4)
C62 C61 C66 C65 -2.6(4)
P2 C61 C66 C65 -177.82(19)
O1 C15 N1 C11 -178.1(2)
C14 C15 N1 C11 2.4(4)
C12 C11 N1 C15 -0.4(4)
P1 C11 N1 C15 -176.68(19)
O2 C45 N2 C41 178.9(2)
C44 C45 N2 C41 -1.0(4)
C42 C41 N2 C45 0.2(4)
P2 C41 N2 C45 171.86(19)
C22 C21 P1 C11 67.5(2)
C26 C21 P1 C11 -111.2(2)
C22 C21 P1 C31 -41.6(2)
C26 C21 P1 C31 139.7(2)
C22 C21 P1 Pt1 -176.15(18)
C26 C21 P1 Pt1 5.1(2)
N1 C11 P1 C21 175.52(17)
C12 C11 P1 C21 -0.7(3)
N1 C11 P1 C31 -76.24(19)
C12 C11 P1 C31 107.5(2)
N1 C11 P1 Pt1 52.84(18)
C12 C11 P1 Pt1 -123.4(2)
C32 C31 P1 C21 130.7(2)
C36 C31 P1 C21 -48.6(2)
C32 C31 P1 C11 18.8(2)
C36 C31 P1 C11 -160.5(2)
C32 C31 P1 Pt1 -99.0(2)
C36 C31 P1 Pt1 81.7(2)
C66 C61 P2 C51 131.8(2)
C62 C61 P2 C51 -43.3(2)
C66 C61 P2 C41 -121.44(19)
C62 C61 P2 C41 63.4(2)
C66 C61 P2 Pt1 3.8(2)
C62 C61 P2 Pt1 -171.40(17)
C56 C51 P2 C61 139.0(2)
C52 C51 P2 C61 -42.3(2)
C56 C51 P2 C41 25.5(2)
C52 C51 P2 C41 -155.8(2)
C56 C51 P2 Pt1 -95.2(2)
C52 C51 P2 Pt1 83.5(2)
C42 C41 P2 C61 -29.3(3)
N2 C41 P2 C61 159.72(17)
C42 C41 P2 C51 79.9(2)
N2 C41 P2 C51 -91.08(19)
C42 C41 P2 Pt1 -155.5(2)
N2 C41 P2 Pt1 33.46(19)
C61 P2 Pt1 P1 -73.64(9)
C51 P2 Pt1 P1 165.26(9)
C41 P2 Pt1 P1 50.57(9)
C61 P2 Pt1 Cl2 105.92(9)
C51 P2 Pt1 Cl2 -15.18(9)
C41 P2 Pt1 Cl2 -129.86(9)
C61 P2 Pt1 Cl1 130.9(4)
C51 P2 Pt1 Cl1 9.8(4)
C41 P2 Pt1 Cl1 -104.9(4)
C21 P1 Pt1 P2 118.26(9)
C11 P1 Pt1 P2 -123.90(8)
C31 P1 Pt1 P2 -6.67(10)
C21 P1 Pt1 Cl2 -58.5(2)
C11 P1 Pt1 Cl2 59.3(2)
C31 P1 Pt1 Cl2 176.58(17)
C21 P1 Pt1 Cl1 -62.98(9)
C11 P1 Pt1 Cl1 54.86(8)
C31 P1 Pt1 Cl1 172.10(10)
